data_7706540
loop_
_publ_author_name
'Mikhaylov, Vladimir N.'
'Kazakov, Igor V.'
'Parfeniuk, Tatiana N.'
'Khoroshilova, Olesya V.'
'Scheer, Manfred'
'Timoshkin, Alexey Y.'
'Balova, Irina A.'

_publ_section_title
;
 The carbene transfer to strong Lewis acids: copper is better than silver.
;
_journal_issue 8
_journal_name_full 'Dalton transactions (Cambridge, England : 2003)'
_journal_page_first 2872
_journal_page_last 2879
_journal_paper_doi 10.1039/d1dt00235j
_journal_volume 50
_journal_year 2021
_chemical_formula_moiety 'C27 H36 Al Cl3 N2'
_chemical_formula_sum 'C27 H36 Al Cl3 N2'
_chemical_formula_weight 521.91
_space_group_crystal_system monoclinic
_space_group_IT_number 14
_space_group_name_Hall '-P 2ybc'
_space_group_name_H-M_alt 'P 1 21/c 1'
_atom_sites_solution_hydrogens geom
_atom_sites_solution_primary dual
_audit_creation_date 2021-01-15
_audit_creation_method
;
Olex2 1.2
(compiled 2017.03.28 svn.r3405 for OlexSys, GUI svn.r5337)
;
_audit_update_record
;
2021-01-15 deposited with the CCDC.	2021-02-01 downloaded from the CCDC.
;
_cell_angle_alpha 90
_cell_angle_beta 112.2615(9)
_cell_angle_gamma 90
_cell_formula_units_Z 8
_cell_length_a 16.49269(12)
_cell_length_b 19.41043(12)
_cell_length_c 19.28026(14)
_cell_measurement_reflns_used 26123
_cell_measurement_temperature 100(2)
_cell_measurement_theta_max 73.7820
_cell_measurement_theta_min 2.3040
_cell_volume 5712.15(8)
_computing_cell_refinement 'CrysAlisPro 1.171.39.46e (Rigaku OD, 2018)'
_computing_data_collection 'CrysAlisPro 1.171.39.46e (Rigaku OD, 2018)'
_computing_data_reduction 'CrysAlisPro 1.171.39.46e (Rigaku OD, 2018)'
_computing_molecular_graphics 'Olex2 (Dolomanov et al., 2009)'
_computing_publication_material 'Olex2 (Dolomanov et al., 2009)'
_computing_structure_refinement 'ShelXL (Sheldrick, 2015)'
_computing_structure_solution 'ShelXT (Sheldrick, 2015)'
_diffrn_ambient_temperature 100(2)
_diffrn_detector_type HyPix3000
_diffrn_measured_fraction_theta_full 1.000
_diffrn_measured_fraction_theta_max 0.995
_diffrn_measurement_details
;
List of Runs (angles in degrees, time in seconds):

  # Type    Start    End  Width  t~exp~   \w     \q     \k     \f   Frames
#--------------------------------------------------------------------------
  1  \w   -105.00 -33.00   0.50    0.20    --  -38.82 -37.00 -36.00  144
  2  \w    -53.00 -28.00   0.50    0.20    --  -38.82  37.00 119.00   50
  3  \w     25.00 104.00   0.50    0.20    --   38.82  37.00 119.00  158
  4  \w     -4.00  39.00   0.50    0.20    --   38.82 -37.00 -36.00   86
  5  \w    100.00 125.00   0.50    0.62    --  107.00  37.00 119.00   50
  6  \w     41.00 122.00   0.50    0.62    --  107.00 -37.00 -36.00  162
  7  \w    -60.00 -14.00   0.50    0.20    --  -38.82  65.00  60.00   92
  8  \w    -51.00 -26.00   0.50    0.20    --  -38.82 -54.00 -60.00   50
  9  \w   -103.00 -57.00   0.50    0.20    --  -38.82 -54.00 -60.00   92
 10  \w    -56.00 -18.00   0.50    0.20    --  -38.82 -77.00-180.00   76
 11  \w    -17.00  23.00   0.50    0.20    --  -38.82  65.00 -90.00   80
 12  \w    -62.00 -26.00   0.50    0.20    --  -38.82  65.00 -90.00   72
 13  \w   -105.00 -31.00   0.50    0.20    --  -38.82 -77.00  90.00  148
 14  \w    -98.00 -73.00   0.50    0.20    --  -38.82 -77.00-180.00   50
 15  \w    -59.00  23.00   0.50    0.20    --  -38.82  54.00-120.00  164
 16  \w     -4.00  21.00   0.50    0.20    --  -38.82  37.00 119.00   50
 17  \w     -1.00  24.00   0.50    0.20    --  -38.82  65.00  60.00   50
 18  \w     20.00  51.00   0.50    0.20    --   38.82 -32.00  90.00   62
 19  \w    -21.00   5.00   0.50    0.20    --   38.82 -32.00  90.00   52
 20  \w     19.00  90.00   0.50    0.20    --   38.82  21.00 -90.00  142
 21  \w     46.00  96.00   0.50    0.20    --   38.82-138.00-150.00  100
 22  \w     93.00 157.00   0.50    0.62    --  107.00  30.00  90.00  128
 23  \w     92.00 157.00   0.50    0.62    --  107.00  37.00  30.00  130
 24  \w    121.00 156.00   0.50    0.62    --  107.00 111.00  60.00   70
 25  \w     57.00 110.00   0.50    0.62    --  107.00-111.00  30.00  106
 26  \w     98.00 124.00   0.50    0.62    --  107.00 -53.00-120.00   52
 27  \w     46.00  72.00   0.50    0.62    --  107.00 -53.00-120.00   52
 28  \w     42.00 127.00   0.50    0.62    --  107.00 -61.00 150.00  170
 29  \w     58.00 108.00   0.50    0.62    --  107.00 -93.00-180.00  100
 30  \w     65.00 131.00   0.50    0.62    --  107.00 -69.00   0.00  132
 31  \w     40.00 122.00   0.50    0.62    --  107.00 -22.00-180.00  164
 32  \w     42.00 117.00   0.50    0.62    --  107.00 -45.00 150.00  150
 33  \w     91.00 152.00   0.50    0.62    --  107.00  45.00 120.00  122
 34  \w     94.00 131.00   0.50    0.62    --  107.00  30.00   0.00   74
 35  \w    104.00 129.00   0.50    0.62    --  107.00 -77.00 -60.00   50
 36  \w     43.00  68.00   0.50    0.62    --  107.00 -77.00 -60.00   50
 37  \w    106.00 142.00   0.50    0.62    --  107.00  53.00 150.00   72
 38  \w     56.00  95.00   0.50    0.62    --  107.00 -93.00 -30.00   78
 39  \w     13.00  45.00   0.50    0.20    --   38.82  77.00-150.00   64
 40  \w     -8.00  18.00   0.50    0.20    --  -38.82  77.00  30.00   52
 41  \w    -49.00 -23.00   0.50    0.20    --  -38.82 -43.00-180.00   52
 42  \w    -51.00 -25.00   0.50    0.20    --  -38.82  32.00-150.00   52
 43  \w     -4.00  22.00   0.50    0.20    --  -38.82  32.00-150.00   52
 44  \w    -64.00 -39.00   0.50    0.20    --  -38.82  77.00  30.00   50
 45  \w     73.00  99.00   0.50    0.20    --   38.82  77.00 -60.00   52
 46  \w     56.00 105.00   0.50    0.20    --   38.82  77.00-180.00   98
 47  \w     34.00  60.00   0.50    0.20    --   38.82  77.00 -60.00   52
 48  \w     34.00  88.00   0.50    0.20    --   38.82  43.00 -90.00  108
 49  \w     19.00  51.00   0.50    0.20    --   38.82  54.00 -30.00   64
 50  \w     24.00  49.00   0.50    0.20    --   38.82  43.00   0.00   50
 51  \w     14.00  64.00   0.50    0.20    --   38.82  77.00-120.00  100
 52  \w     35.00  61.00   0.50    0.20    --   38.82  54.00 -60.00   52
 53  \w     82.00 107.00   0.50    0.62    --  107.00  73.00-161.36   50
 54  \w     61.00 119.00   0.50    0.62    --  107.00 -37.00-120.00  116
 55  \w    116.00 155.00   0.50    0.62    --  107.00  77.00-180.00   78
 56  \w     80.00 138.00   0.50    0.62    --  107.00  77.00-120.00  116
 57  \w     85.00 111.00   0.50    0.62    --  107.00  61.00 150.00   52
 58  \w     80.00 111.00   0.50    0.62    --  107.00  77.00-180.00   62
 59  \w    114.00 157.00   0.50    0.62    --  107.00  71.00 159.16   86
 60  \w    132.00 147.50   0.50    0.62    --  107.00  54.00-119.23   31
;
_diffrn_measurement_device 'four-circle diffractometer'
_diffrn_measurement_device_type 'SuperNova, Single source at offset/far, HyPix3000'
_diffrn_measurement_method '\w scans'
_diffrn_radiation_type CuK\a
_diffrn_radiation_wavelength 1.54184
_diffrn_reflns_av_R_equivalents 0.0370
_diffrn_reflns_av_unetI/netI 0.0303
_diffrn_reflns_Laue_measured_fraction_full 1.000
_diffrn_reflns_Laue_measured_fraction_max 0.995
_diffrn_reflns_limit_h_max 20
_diffrn_reflns_limit_h_min -20
_diffrn_reflns_limit_k_max 24
_diffrn_reflns_limit_k_min -23
_diffrn_reflns_limit_l_max 23
_diffrn_reflns_limit_l_min -24
_diffrn_reflns_number 46322
_diffrn_reflns_point_group_measured_fraction_full 1.000
_diffrn_reflns_point_group_measured_fraction_max 0.995
_diffrn_reflns_theta_full 67.684
_diffrn_reflns_theta_max 73.848
_diffrn_reflns_theta_min 2.895
_exptl_absorpt_coefficient_mu 3.324
_exptl_absorpt_correction_T_max 1.00000
_exptl_absorpt_correction_T_min 0.62003
_exptl_absorpt_correction_type multi-scan
_exptl_absorpt_process_details
;
CrysAlisPro 1.171.39.46e (Rigaku Oxford Diffraction, 2018)
Empirical absorption correction using spherical harmonics,
 implemented in SCALE3 ABSPACK scaling algorithm.
;
_exptl_crystal_colour colourless
_exptl_crystal_colour_primary colourless
_exptl_crystal_density_diffrn 1.214
_exptl_crystal_description prism
_exptl_crystal_F_000 2208
_exptl_crystal_size_max 0.23
_exptl_crystal_size_mid 0.16
_exptl_crystal_size_min 0.12
_refine_diff_density_max 0.348
_refine_diff_density_min -0.371
_refine_diff_density_rms 0.057
_refine_ls_extinction_method none
_refine_ls_goodness_of_fit_ref 1.026
_refine_ls_hydrogen_treatment constr
_refine_ls_matrix_type full
_refine_ls_number_parameters 611
_refine_ls_number_reflns 11506
_refine_ls_number_restraints 0
_refine_ls_restrained_S_all 1.026
_refine_ls_R_factor_all 0.0385
_refine_ls_R_factor_gt 0.0342
_refine_ls_shift/su_max 0.002
_refine_ls_shift/su_mean 0.000
_refine_ls_structure_factor_coef Fsqd
_refine_ls_weighting_details 'w=1/[\s^2^(Fo^2^)+(0.0432P)^2^+2.9241P] where P=(Fo^2^+2Fc^2^)/3'
_refine_ls_weighting_scheme calc
_refine_ls_wR_factor_gt 0.0891
_refine_ls_wR_factor_ref 0.0915
_reflns_Friedel_coverage 0.000
_reflns_number_gt 10267
_reflns_number_total 11506
_reflns_threshold_expression 'I > 2\s(I)'
_cod_data_source_file d1dt00235j2.cif
_cod_data_source_block kaz_iprcucl_alcl3_colorless_prizm
_cod_depositor_comments 'Adding full bibliography for 7706540--7706543.cif.'
_cod_original_cell_volume 5712.14(8)
_cod_database_code 7706540
_shelx_shelxl_version_number 2014/7
_shelx_space_group_comment
;
The symmetry employed for this shelxl refinement is uniquely defined
by the following loop, which should always be used as a source of
symmetry information in preference to the above space-group names.
They are only intended as comments.
;
_olex2_refinement_description
;
1. Fixed Uiso
 At 1.2 times of:
  All C(H) groups
 At 1.5 times of:
  All C(H,H,H) groups
2.a Ternary CH refined with riding coordinates:
 C10A(H10A), C10(H10), C25A(H25A), C25(H25), C13A(H13A), C13(H13), C22(H22),
 C22A(H22A)
2.b Aromatic/amide H refined with riding coordinates:
 C6(H6), C6A(H6A), C7(H7), C20(H20), C8A(H8A), C2A(H2A), C3A(H3A), C20A(H20A),
 C18A(H18A), C3(H3), C8(H8), C7A(H7A), C2(H2), C19(H19), C18(H18), C19A(H19A)
2.c Idealised Me refined as rotating group:
 C11(H11D,H11E,H11F), C15A(H15A,H15B,H15C), C27(H27D,H27E,H27F), C23A(H23A,
 H23B,H23C), C26A(H26A,H26B,H26C), C27A(H27A,H27B,H27C), C26(H26D,H26E,H26F),
 C14A(H14A,H14B,H14C), C23(H23D,H23E,H23F), C24(H24D,H24E,H24F), C12A(H12A,H12B,
 H12C), C24A(H24A,H24B,H24C), C14(H14D,H14E,H14F), C12(H12D,H12E,H12F),
 C15(H15D,H15E,H15F), C11A(H11A,H11B,H11C)
;
_olex2_submission_special_instructions 'No special instructions were received'
_oxdiff_exptl_absorpt_empirical_details
;
Empirical correction (ABSPACK) includes:
- Absorption correction using spherical harmonics
- Frame scaling
;

loop_
_space_group_symop_operation_xyz
'x, y, z'
'-x, y+1/2, -z+1/2'
'-x, -y, -z'
'x, -y-1/2, z-1/2'

loop_
_atom_site_label
_atom_site_type_symbol
_atom_site_fract_x
_atom_site_fract_y
_atom_site_fract_z
_atom_site_U_iso_or_equiv
_atom_site_adp_type
_atom_site_occupancy
_atom_site_site_symmetry_order
_atom_site_calc_flag
_atom_site_refinement_flags_posn
_atom_site_refinement_flags_adp
_atom_site_refinement_flags_occupancy
_atom_site_disorder_assembly
_atom_site_disorder_group
Cl2A Cl 1.07714(2) 0.27907(2) 0.81068(2) 0.02229(9) Uani 1 1 d . . . . .
Cl3 Cl 0.43113(2) 0.85518(2) 0.76772(2) 0.02264(9) Uani 1 1 d . . . . .
Cl2 Cl 0.41495(2) 0.69451(2) 0.68383(2) 0.02463(9) Uani 1 1 d . . . . .
Cl1 Cl 0.53227(3) 0.71672(2) 0.87663(2) 0.02671(9) Uani 1 1 d . . . . .
Cl1A Cl 1.06095(2) 0.12723(2) 0.71296(2) 0.02380(9) Uani 1 1 d . . . . .
Cl3A Cl 0.96327(2) 0.27402(2) 0.61370(2) 0.02409(9) Uani 1 1 d . . . . .
Al1A Al 0.99449(3) 0.22040(2) 0.71656(3) 0.01561(10) Uani 1 1 d . . . . .
Al1 Al 0.49854(3) 0.76132(2) 0.76912(2) 0.01594(10) Uani 1 1 d . . . . .
N2A N 0.81830(8) 0.24998(6) 0.72710(7) 0.0154(2) Uani 1 1 d . . . . .
N2 N 0.66552(8) 0.72439(6) 0.74647(7) 0.0168(3) Uani 1 1 d . . . . .
N1A N 0.84973(8) 0.14242(6) 0.74542(7) 0.0162(3) Uani 1 1 d . . . . .
N1 N 0.63216(8) 0.83030(7) 0.71751(7) 0.0178(3) Uani 1 1 d . . . . .
C16A C 0.82315(9) 0.32421(8) 0.71977(8) 0.0157(3) Uani 1 1 d . . . . .
C17A C 0.85901(9) 0.36303(8) 0.78592(9) 0.0191(3) Uani 1 1 d . . . . .
C6 C 0.49753(10) 0.98576(8) 0.64035(9) 0.0197(3) Uani 1 1 d . . . . .
H6 H 0.4513 1.0008 0.5960 0.024 Uiso 1 1 calc R . . . .
C5A C 0.95846(9) 0.06246(8) 0.82861(8) 0.0174(3) Uani 1 1 d . . . . .
C9A C 0.86489(10) 0.02746(8) 0.70036(8) 0.0174(3) Uani 1 1 d . . . . .
C5 C 0.52681(10) 0.91791(8) 0.64519(9) 0.0176(3) Uani 1 1 d . . . . .
C1A C 0.88104(9) 0.20298(8) 0.73098(8) 0.0147(3) Uani 1 1 d . . . . .
C17 C 0.63610(9) 0.60174(8) 0.71934(9) 0.0182(3) Uani 1 1 d . . . . .
C6A C 0.99340(10) -0.00366(8) 0.84080(9) 0.0202(3) Uani 1 1 d . . . . .
H6A H 1.0370 -0.0150 0.8882 0.024 Uiso 1 1 calc R . . . .
C4 C 0.59556(10) 0.89890(8) 0.71131(9) 0.0168(3) Uani 1 1 d . . . . .
C21A C 0.78594(9) 0.35357(8) 0.64833(9) 0.0176(3) Uani 1 1 d . . . . .
C4A C 0.89309(9) 0.07584(8) 0.75816(8) 0.0160(3) Uani 1 1 d . . . . .
C16 C 0.66915(9) 0.65380(8) 0.77278(9) 0.0166(3) Uani 1 1 d . . . . .
C1 C 0.60638(9) 0.77375(8) 0.74482(8) 0.0155(3) Uani 1 1 d . . . . .
C21 C 0.71136(10) 0.64158(8) 0.84988(9) 0.0191(3) Uani 1 1 d . . . . .
C7 C 0.53436(11) 1.03166(8) 0.69875(9) 0.0215(3) Uani 1 1 d . . . . .
H7 H 0.5136 1.0777 0.6941 0.026 Uiso 1 1 calc R . . . .
C9 C 0.63398(10) 0.94360(8) 0.77190(9) 0.0189(3) Uani 1 1 d . . . . .
C20 C 0.71912(10) 0.57262(9) 0.87256(9) 0.0234(3) Uani 1 1 d . . . . .
H20 H 0.7466 0.5618 0.9243 0.028 Uiso 1 1 calc R . . . .
C10A C 0.99147(11) 0.11653(9) 0.89014(9) 0.0235(3) Uani 1 1 d . . . . .
H10A H 0.9726 0.1627 0.8664 0.028 Uiso 1 1 calc R . . . .
C10 C 0.48389(11) 0.86861(9) 0.58019(9) 0.0232(3) Uani 1 1 d . . . . .
H10 H 0.5104 0.8220 0.5954 0.028 Uiso 1 1 calc R . . . .
C25A C 0.73971(10) 0.31149(9) 0.57790(9) 0.0213(3) Uani 1 1 d . . . . .
H25A H 0.7650 0.2640 0.5866 0.026 Uiso 1 1 calc R . . . .
C25 C 0.75060(10) 0.69905(9) 0.90621(9) 0.0233(3) Uani 1 1 d . . . . .
H25 H 0.7122 0.7405 0.8886 0.028 Uiso 1 1 calc R . . . .
C8A C 0.90327(10) -0.03774(8) 0.71565(9) 0.0211(3) Uani 1 1 d . . . . .
H8A H 0.8860 -0.0719 0.6776 0.025 Uiso 1 1 calc R . . . .
C2A C 0.76845(10) 0.15128(8) 0.74966(10) 0.0219(3) Uani 1 1 d . . . . .
H2A H 0.7333 0.1165 0.7589 0.026 Uiso 1 1 calc R . . . .
C3A C 0.74887(10) 0.21888(8) 0.73817(9) 0.0215(3) Uani 1 1 d . . . . .
H3A H 0.6972 0.2409 0.7378 0.026 Uiso 1 1 calc R . . . .
C13A C 0.79833(10) 0.04355(8) 0.62226(9) 0.0209(3) Uani 1 1 d . . . . .
H13A H 0.7755 0.0912 0.6230 0.025 Uiso 1 1 calc R . . . .
C20A C 0.78813(10) 0.42539(8) 0.64433(10) 0.0227(3) Uani 1 1 d . . . . .
H20A H 0.7642 0.4474 0.5968 0.027 Uiso 1 1 calc R . . . .
C18A C 0.85934(10) 0.43444(9) 0.77802(10) 0.0245(3) Uani 1 1 d . . . . .
H18A H 0.8839 0.4625 0.8214 0.029 Uiso 1 1 calc R . . . .
C3 C 0.72672(10) 0.75001(9) 0.72045(10) 0.0226(3) Uani 1 1 d . . . . .
H3 H 0.7744 0.7255 0.7162 0.027 Uiso 1 1 calc R . . . .
C8 C 0.60141(10) 1.01071(8) 0.76399(9) 0.0216(3) Uani 1 1 d . . . . .
H8 H 0.6256 1.0425 0.8040 0.026 Uiso 1 1 calc R . . . .
C7A C 0.96601(10) -0.05343(8) 0.78520(9) 0.0221(3) Uani 1 1 d . . . . .
H7A H 0.9904 -0.0984 0.7949 0.027 Uiso 1 1 calc R . . . .
C13 C 0.70636(11) 0.92102(9) 0.84465(9) 0.0244(3) Uani 1 1 d . . . . .
H13 H 0.7254 0.8737 0.8367 0.029 Uiso 1 1 calc R . . . .
C2 C 0.70595(10) 0.81653(9) 0.70222(10) 0.0236(3) Uani 1 1 d . . . . .
H2 H 0.7361 0.8479 0.6827 0.028 Uiso 1 1 calc R . . . .
C19 C 0.68762(11) 0.51999(9) 0.82107(10) 0.0251(3) Uani 1 1 d . . . . .
H19 H 0.6943 0.4735 0.8378 0.030 Uiso 1 1 calc R . . . .
C18 C 0.64649(10) 0.53403(8) 0.74555(10) 0.0232(3) Uani 1 1 d . . . . .
H18 H 0.6250 0.4971 0.7110 0.028 Uiso 1 1 calc R . . . .
C19A C 0.82447(11) 0.46504(9) 0.70816(10) 0.0259(4) Uani 1 1 d . . . . .
H19A H 0.8255 0.5138 0.7040 0.031 Uiso 1 1 calc R . . . .
C22 C 0.59249(11) 0.61636(9) 0.63558(9) 0.0247(3) Uani 1 1 d . . . . .
H22 H 0.5709 0.6650 0.6293 0.030 Uiso 1 1 calc R . . . .
C22A C 0.89192(11) 0.33006(9) 0.86337(9) 0.0249(3) Uani 1 1 d . . . . .
H22A H 0.9103 0.2818 0.8585 0.030 Uiso 1 1 calc R . . . .
C11 C 0.38505(11) 0.86300(9) 0.56111(10) 0.0267(4) Uani 1 1 d . . . . .
H11D H 0.3747 0.8449 0.6045 0.040 Uiso 1 1 calc GR . . . .
H11E H 0.3590 0.8318 0.5184 0.040 Uiso 1 1 calc GR . . . .
H11F H 0.3582 0.9087 0.5482 0.040 Uiso 1 1 calc GR . . . .
C15A C 0.84272(12) 0.04212(11) 0.56520(9) 0.0312(4) Uani 1 1 d . . . . .
H15A H 0.8910 0.0754 0.5800 0.047 Uiso 1 1 calc GR . . . .
H15B H 0.7998 0.0542 0.5155 0.047 Uiso 1 1 calc GR . . . .
H15C H 0.8657 -0.0042 0.5637 0.047 Uiso 1 1 calc GR . . . .
C27 C 0.75578(12) 0.68171(11) 0.98557(10) 0.0332(4) Uani 1 1 d . . . . .
H27D H 0.6990 0.6641 0.9830 0.050 Uiso 1 1 calc GR . . . .
H27E H 0.7707 0.7233 1.0166 0.050 Uiso 1 1 calc GR . . . .
H27F H 0.8009 0.6466 1.0078 0.050 Uiso 1 1 calc GR . . . .
C23A C 0.81794(13) 0.32668(11) 0.89342(10) 0.0346(4) Uani 1 1 d . . . . .
H23A H 0.7991 0.3735 0.8991 0.052 Uiso 1 1 calc GR . . . .
H23B H 0.8393 0.3034 0.9422 0.052 Uiso 1 1 calc GR . . . .
H23C H 0.7683 0.3009 0.8581 0.052 Uiso 1 1 calc GR . . . .
C26A C 0.64170(11) 0.30600(10) 0.56358(10) 0.0307(4) Uani 1 1 d . . . . .
H26A H 0.6343 0.2794 0.6040 0.046 Uiso 1 1 calc GR . . . .
H26B H 0.6110 0.2829 0.5156 0.046 Uiso 1 1 calc GR . . . .
H26C H 0.6173 0.3523 0.5621 0.046 Uiso 1 1 calc GR . . . .
C27A C 0.75109(12) 0.34088(11) 0.50845(9) 0.0316(4) Uani 1 1 d . . . . .
H27A H 0.7166 0.3833 0.4928 0.047 Uiso 1 1 calc GR . . . .
H27B H 0.7308 0.3071 0.4677 0.047 Uiso 1 1 calc GR . . . .
H27C H 0.8131 0.3511 0.5204 0.047 Uiso 1 1 calc GR . . . .
C26 C 0.84191(12) 0.71826(11) 0.90879(11) 0.0341(4) Uani 1 1 d . . . . .
H26D H 0.8796 0.6774 0.9215 0.051 Uiso 1 1 calc GR . . . .
H26E H 0.8674 0.7539 0.9468 0.051 Uiso 1 1 calc GR . . . .
H26F H 0.8371 0.7357 0.8597 0.051 Uiso 1 1 calc GR . . . .
C14A C 0.72098(11) -0.00623(10) 0.59987(10) 0.0294(4) Uani 1 1 d . . . . .
H14A H 0.7418 -0.0532 0.5980 0.044 Uiso 1 1 calc GR . . . .
H14B H 0.6781 0.0065 0.5504 0.044 Uiso 1 1 calc GR . . . .
H14C H 0.6935 -0.0040 0.6368 0.044 Uiso 1 1 calc GR . . . .
C23 C 0.51389(13) 0.56924(11) 0.59641(11) 0.0363(4) Uani 1 1 d . . . . .
H23D H 0.5341 0.5216 0.5980 0.054 Uiso 1 1 calc GR . . . .
H23E H 0.4844 0.5837 0.5441 0.054 Uiso 1 1 calc GR . . . .
H23F H 0.4728 0.5723 0.6220 0.054 Uiso 1 1 calc GR . . . .
C24 C 0.65864(14) 0.60961(12) 0.59721(11) 0.0391(5) Uani 1 1 d . . . . .
H24D H 0.7096 0.6389 0.6231 0.059 Uiso 1 1 calc GR . . . .
H24E H 0.6310 0.6242 0.5448 0.059 Uiso 1 1 calc GR . . . .
H24F H 0.6775 0.5615 0.5993 0.059 Uiso 1 1 calc GR . . . .
C12A C 1.09138(12) 0.11676(10) 0.92694(10) 0.0338(4) Uani 1 1 d . . . . .
H12A H 1.1115 0.0734 0.9540 0.051 Uiso 1 1 calc GR . . . .
H12B H 1.1106 0.1554 0.9621 0.051 Uiso 1 1 calc GR . . . .
H12C H 1.1161 0.1217 0.8883 0.051 Uiso 1 1 calc GR . . . .
C24A C 0.97068(12) 0.36769(12) 0.92030(10) 0.0392(5) Uani 1 1 d . . . . .
H24A H 1.0170 0.3718 0.9004 0.059 Uiso 1 1 calc GR . . . .
H24B H 0.9927 0.3416 0.9673 0.059 Uiso 1 1 calc GR . . . .
H24C H 0.9527 0.4138 0.9296 0.059 Uiso 1 1 calc GR . . . .
C14 C 0.67238(13) 0.91684(14) 0.90799(11) 0.0434(5) Uani 1 1 d . . . . .
H14D H 0.6536 0.9627 0.9172 0.065 Uiso 1 1 calc GR . . . .
H14E H 0.7192 0.9001 0.9536 0.065 Uiso 1 1 calc GR . . . .
H14F H 0.6226 0.8850 0.8938 0.065 Uiso 1 1 calc GR . . . .
C12 C 0.50137(13) 0.89153(11) 0.51102(11) 0.0365(4) Uani 1 1 d . . . . .
H12D H 0.4786 0.9382 0.4968 0.055 Uiso 1 1 calc GR . . . .
H12E H 0.4721 0.8599 0.4694 0.055 Uiso 1 1 calc GR . . . .
H12F H 0.5646 0.8911 0.5226 0.055 Uiso 1 1 calc GR . . . .
C15 C 0.78550(12) 0.96817(13) 0.86543(11) 0.0432(5) Uani 1 1 d . . . . .
H15D H 0.8046 0.9713 0.8232 0.065 Uiso 1 1 calc GR . . . .
H15E H 0.8332 0.9495 0.9092 0.065 Uiso 1 1 calc GR . . . .
H15F H 0.7698 1.0141 0.8773 0.065 Uiso 1 1 calc GR . . . .
C11A C 0.95096(17) 0.10667(14) 0.94856(14) 0.0568(7) Uani 1 1 d . . . . .
H11A H 0.8871 0.1110 0.9246 0.085 Uiso 1 1 calc GR . . . .
H11B H 0.9737 0.1418 0.9876 0.085 Uiso 1 1 calc GR . . . .
H11C H 0.9660 0.0608 0.9711 0.085 Uiso 1 1 calc GR . . . .

loop_
_atom_site_aniso_label
_atom_site_aniso_U_11
_atom_site_aniso_U_22
_atom_site_aniso_U_33
_atom_site_aniso_U_23
_atom_site_aniso_U_13
_atom_site_aniso_U_12
Cl2A 0.01651(17) 0.01962(19) 0.02899(19) -0.00203(14) 0.00663(14) -0.00277(13)
Cl3 0.02287(18) 0.01445(18) 0.0350(2) 0.00411(15) 0.01595(15) 0.00484(13)
Cl2 0.01884(17) 0.0209(2) 0.0334(2) -0.00391(15) 0.00905(15) -0.00282(14)
Cl1 0.02523(19) 0.0303(2) 0.02849(19) 0.01256(16) 0.01460(16) 0.00603(15)
Cl1A 0.02314(18) 0.01443(18) 0.0391(2) 0.00434(15) 0.01773(16) 0.00583(14)
Cl3A 0.02352(18) 0.0249(2) 0.02664(19) 0.00903(15) 0.01271(15) 0.00601(15)
Al1A 0.0133(2) 0.0116(2) 0.0227(2) 0.00246(17) 0.00782(17) 0.00137(16)
Al1 0.0138(2) 0.0126(2) 0.0232(2) 0.00378(17) 0.00902(17) 0.00102(16)
N2A 0.0132(6) 0.0104(6) 0.0233(6) 0.0014(5) 0.0078(5) 0.0015(4)
N2 0.0151(6) 0.0120(6) 0.0247(6) 0.0044(5) 0.0092(5) 0.0018(5)
N1A 0.0146(6) 0.0120(6) 0.0235(6) 0.0015(5) 0.0089(5) 0.0004(5)
N1 0.0168(6) 0.0124(6) 0.0275(7) 0.0044(5) 0.0123(5) 0.0016(5)
C16A 0.0128(6) 0.0103(7) 0.0245(7) -0.0002(6) 0.0078(6) 0.0018(5)
C17A 0.0142(7) 0.0172(8) 0.0248(8) -0.0025(6) 0.0062(6) 0.0037(6)
C6 0.0202(7) 0.0164(8) 0.0226(7) 0.0045(6) 0.0084(6) 0.0033(6)
C5A 0.0166(7) 0.0146(7) 0.0221(7) 0.0004(6) 0.0087(6) -0.0014(6)
C9A 0.0194(7) 0.0129(7) 0.0210(7) 0.0028(6) 0.0088(6) -0.0006(6)
C5 0.0184(7) 0.0134(7) 0.0231(7) 0.0014(6) 0.0103(6) -0.0005(6)
C1A 0.0142(6) 0.0117(7) 0.0181(7) 0.0004(5) 0.0058(5) 0.0008(5)
C17 0.0155(7) 0.0160(8) 0.0251(8) 0.0024(6) 0.0098(6) 0.0032(6)
C6A 0.0191(7) 0.0184(8) 0.0213(7) 0.0040(6) 0.0058(6) 0.0023(6)
C4 0.0183(7) 0.0101(7) 0.0254(7) 0.0045(6) 0.0121(6) 0.0009(5)
C21A 0.0140(7) 0.0148(7) 0.0243(7) 0.0011(6) 0.0076(6) 0.0025(5)
C4A 0.0167(7) 0.0093(7) 0.0233(7) 0.0032(6) 0.0092(6) 0.0008(5)
C16 0.0146(7) 0.0117(7) 0.0254(8) 0.0056(6) 0.0099(6) 0.0032(5)
C1 0.0151(7) 0.0111(7) 0.0206(7) 0.0032(5) 0.0070(6) 0.0016(5)
C21 0.0143(7) 0.0172(8) 0.0256(8) 0.0029(6) 0.0074(6) 0.0024(6)
C7 0.0270(8) 0.0110(7) 0.0297(8) 0.0025(6) 0.0143(7) 0.0025(6)
C9 0.0187(7) 0.0172(8) 0.0229(7) 0.0045(6) 0.0103(6) -0.0020(6)
C20 0.0203(7) 0.0232(9) 0.0260(8) 0.0095(7) 0.0079(6) 0.0049(6)
C10A 0.0261(8) 0.0165(8) 0.0250(8) -0.0032(6) 0.0066(6) -0.0007(6)
C10 0.0235(8) 0.0161(8) 0.0279(8) -0.0028(6) 0.0076(6) 0.0017(6)
C25A 0.0200(7) 0.0196(8) 0.0219(7) 0.0002(6) 0.0050(6) 0.0032(6)
C25 0.0195(7) 0.0238(9) 0.0245(8) -0.0012(7) 0.0060(6) 0.0000(6)
C8A 0.0254(8) 0.0133(7) 0.0238(8) -0.0014(6) 0.0085(6) 0.0006(6)
C2A 0.0173(7) 0.0174(8) 0.0357(9) 0.0034(7) 0.0153(7) -0.0003(6)
C3A 0.0155(7) 0.0185(8) 0.0338(9) 0.0037(6) 0.0132(6) 0.0023(6)
C13A 0.0231(8) 0.0149(8) 0.0220(7) 0.0033(6) 0.0057(6) -0.0002(6)
C20A 0.0207(7) 0.0161(8) 0.0309(8) 0.0054(7) 0.0092(6) 0.0022(6)
C18A 0.0191(7) 0.0184(8) 0.0327(9) -0.0082(7) 0.0062(6) -0.0005(6)
C3 0.0203(7) 0.0183(8) 0.0351(9) 0.0063(7) 0.0172(7) 0.0041(6)
C8 0.0253(8) 0.0172(8) 0.0250(8) -0.0019(6) 0.0125(6) -0.0029(6)
C7A 0.0244(8) 0.0127(7) 0.0283(8) 0.0035(6) 0.0089(6) 0.0036(6)
C13 0.0225(8) 0.0253(9) 0.0241(8) 0.0048(7) 0.0075(6) -0.0013(7)
C2 0.0219(8) 0.0180(8) 0.0382(9) 0.0080(7) 0.0197(7) 0.0028(6)
C19 0.0260(8) 0.0131(8) 0.0386(9) 0.0091(7) 0.0150(7) 0.0055(6)
C18 0.0227(8) 0.0150(8) 0.0340(9) 0.0004(7) 0.0133(7) 0.0011(6)
C19A 0.0227(8) 0.0114(8) 0.0419(10) -0.0011(7) 0.0103(7) 0.0006(6)
C22 0.0277(8) 0.0225(8) 0.0233(8) 0.0013(7) 0.0092(7) 0.0063(7)
C22A 0.0238(8) 0.0259(9) 0.0224(8) -0.0013(7) 0.0059(6) 0.0080(7)
C11 0.0258(8) 0.0245(9) 0.0265(8) 0.0002(7) 0.0061(7) -0.0021(7)
C15A 0.0298(9) 0.0397(11) 0.0228(8) 0.0057(8) 0.0082(7) -0.0041(8)
C27 0.0295(9) 0.0424(11) 0.0249(8) -0.0006(8) 0.0073(7) 0.0022(8)
C23A 0.0352(10) 0.0448(12) 0.0266(9) 0.0028(8) 0.0147(8) 0.0077(9)
C26A 0.0212(8) 0.0350(10) 0.0316(9) -0.0061(8) 0.0053(7) -0.0036(7)
C27A 0.0304(9) 0.0404(11) 0.0220(8) 0.0036(8) 0.0075(7) 0.0079(8)
C26 0.0221(8) 0.0421(12) 0.0360(10) -0.0112(8) 0.0087(7) -0.0072(8)
C14A 0.0239(8) 0.0290(10) 0.0286(9) 0.0071(7) 0.0023(7) -0.0056(7)
C23 0.0342(10) 0.0374(11) 0.0304(9) -0.0065(8) 0.0044(8) 0.0037(8)
C24 0.0459(11) 0.0459(12) 0.0317(10) 0.0029(9) 0.0218(9) 0.0098(9)
C12A 0.0289(9) 0.0317(10) 0.0306(9) -0.0050(8) -0.0001(7) -0.0020(8)
C24A 0.0301(9) 0.0517(13) 0.0268(9) -0.0089(9) 0.0008(8) 0.0068(9)
C14 0.0297(10) 0.0736(16) 0.0263(9) 0.0163(10) 0.0097(8) -0.0024(10)
C12 0.0392(10) 0.0433(12) 0.0332(10) -0.0136(9) 0.0208(8) -0.0066(9)
C15 0.0252(9) 0.0599(15) 0.0370(10) 0.0165(10) 0.0035(8) -0.0135(9)
C11A 0.0647(15) 0.0679(17) 0.0550(14) -0.0383(13) 0.0424(13) -0.0295(13)

loop_
_atom_type_symbol
_atom_type_description
_atom_type_scat_dispersion_real
_atom_type_scat_dispersion_imag
_atom_type_scat_source
C C 0.0181 0.0091 'International Tables Vol C Tables 4.2.6.8 and 6.1.1.4'
H H 0.0000 0.0000 'International Tables Vol C Tables 4.2.6.8 and 6.1.1.4'
Al Al 0.2130 0.2455 'International Tables Vol C Tables 4.2.6.8 and 6.1.1.4'
Cl Cl 0.3639 0.7018 'International Tables Vol C Tables 4.2.6.8 and 6.1.1.4'
N N 0.0311 0.0180 'International Tables Vol C Tables 4.2.6.8 and 6.1.1.4'

loop_
_geom_angle_atom_site_label_1
_geom_angle_atom_site_label_2
_geom_angle_atom_site_label_3
_geom_angle
_geom_angle_site_symmetry_1
_geom_angle_site_symmetry_3
_geom_angle_publ_flag
Cl1A Al1A Cl2A 108.03(2) . . ?
Cl3A Al1A Cl2A 112.50(2) . . ?
Cl3A Al1A Cl1A 109.36(2) . . ?
C1A Al1A Cl2A 107.33(5) . . ?
C1A Al1A Cl1A 112.15(5) . . ?
C1A Al1A Cl3A 107.51(5) . . ?
Cl3 Al1 Cl2 109.14(2) . . ?
Cl1 Al1 Cl3 107.73(2) . . ?
Cl1 Al1 Cl2 111.03(3) . . ?
C1 Al1 Cl3 113.38(5) . . ?
C1 Al1 Cl2 105.20(5) . . ?
C1 Al1 Cl1 110.39(5) . . ?
C1A N2A C16A 126.99(12) . . ?
C1A N2A C3A 110.89(13) . . ?
C3A N2A C16A 121.87(12) . . ?
C1 N2 C16 127.35(12) . . ?
C1 N2 C3 110.79(13) . . ?
C3 N2 C16 121.85(12) . . ?
C1A N1A C4A 127.26(12) . . ?
C1A N1A C2A 110.95(12) . . ?
C2A N1A C4A 121.75(12) . . ?
C1 N1 C4 126.53(12) . . ?
C1 N1 C2 110.95(13) . . ?
C2 N1 C4 122.23(13) . . ?
C17A C16A N2A 117.62(13) . . ?
C21A C16A N2A 118.68(13) . . ?
C21A C16A C17A 123.51(14) . . ?
C16A C17A C22A 122.41(14) . . ?
C18A C17A C16A 116.86(15) . . ?
C18A C17A C22A 120.65(15) . . ?
C5 C6 H6 119.3 . . ?
C7 C6 H6 119.3 . . ?
C7 C6 C5 121.34(14) . . ?
C6A C5A C4A 116.90(14) . . ?
C6A C5A C10A 120.13(14) . . ?
C4A C5A C10A 122.97(14) . . ?
C4A C9A C8A 117.02(14) . . ?
C4A C9A C13A 123.30(14) . . ?
C8A C9A C13A 119.63(14) . . ?
C6 C5 C4 116.84(14) . . ?
C6 C5 C10 119.86(14) . . ?
C4 C5 C10 123.30(14) . . ?
N2A C1A Al1A 127.22(11) . . ?
N1A C1A Al1A 128.18(11) . . ?
N1A C1A N2A 104.59(12) . . ?
C16 C17 C22 122.80(14) . . ?
C18 C17 C16 116.99(14) . . ?
C18 C17 C22 120.19(15) . . ?
C5A C6A H6A 119.3 . . ?
C7A C6A C5A 121.35(14) . . ?
C7A C6A H6A 119.3 . . ?
C5 C4 N1 119.14(14) . . ?
C5 C4 C9 123.53(14) . . ?
C9 C4 N1 117.29(13) . . ?
C16A C21A C25A 123.04(14) . . ?
C20A C21A C16A 116.73(15) . . ?
C20A C21A C25A 120.12(14) . . ?
C5A C4A N1A 118.52(13) . . ?
C9A C4A N1A 118.04(13) . . ?
C9A C4A C5A 123.39(14) . . ?
C17 C16 N2 118.10(13) . . ?
C17 C16 C21 123.87(14) . . ?
C21 C16 N2 117.86(14) . . ?
N2 C1 Al1 126.74(11) . . ?
N1 C1 Al1 128.42(11) . . ?
N1 C1 N2 104.63(12) . . ?
C16 C21 C25 122.63(14) . . ?
C20 C21 C16 116.30(15) . . ?
C20 C21 C25 121.01(14) . . ?
C6 C7 H7 119.9 . . ?
C6 C7 C8 120.26(15) . . ?
C8 C7 H7 119.9 . . ?
C4 C9 C13 122.67(14) . . ?
C8 C9 C4 116.99(14) . . ?
C8 C9 C13 120.32(15) . . ?
C21 C20 H20 119.4 . . ?
C19 C20 C21 121.20(15) . . ?
C19 C20 H20 119.4 . . ?
C5A C10A H10A 107.7 . . ?
C5A C10A C12A 111.62(14) . . ?
C5A C10A C11A 111.23(15) . . ?
C12A C10A H10A 107.7 . . ?
C11A C10A H10A 107.7 . . ?
C11A C10A C12A 110.79(17) . . ?
C5 C10 H10 108.2 . . ?
C5 C10 C11 111.28(13) . . ?
C5 C10 C12 110.60(14) . . ?
C11 C10 H10 108.2 . . ?
C12 C10 H10 108.2 . . ?
C12 C10 C11 110.18(14) . . ?
C21A C25A H25A 108.0 . . ?
C21A C25A C26A 109.60(13) . . ?
C21A C25A C27A 113.27(14) . . ?
C26A C25A H25A 108.0 . . ?
C27A C25A H25A 108.0 . . ?
C27A C25A C26A 109.74(14) . . ?
C21 C25 H25 107.7 . . ?
C21 C25 C27 113.49(15) . . ?
C21 C25 C26 110.40(14) . . ?
C27 C25 H25 107.7 . . ?
C26 C25 H25 107.7 . . ?
C26 C25 C27 109.72(14) . . ?
C9A C8A H8A 119.4 . . ?
C7A C8A C9A 121.18(15) . . ?
C7A C8A H8A 119.4 . . ?
N1A C2A H2A 126.6 . . ?
C3A C2A N1A 106.74(13) . . ?
C3A C2A H2A 126.6 . . ?
N2A C3A H3A 126.6 . . ?
C2A C3A N2A 106.83(13) . . ?
C2A C3A H3A 126.6 . . ?
C9A C13A H13A 108.1 . . ?
C9A C13A C15A 110.12(13) . . ?
C9A C13A C14A 111.23(13) . . ?
C15A C13A H13A 108.1 . . ?
C14A C13A H13A 108.1 . . ?
C14A C13A C15A 111.11(14) . . ?
C21A C20A H20A 119.4 . . ?
C19A C20A C21A 121.22(16) . . ?
C19A C20A H20A 119.4 . . ?
C17A C18A H18A 119.5 . . ?
C19A C18A C17A 121.07(15) . . ?
C19A C18A H18A 119.5 . . ?
N2 C3 H3 126.5 . . ?
C2 C3 N2 106.96(13) . . ?
C2 C3 H3 126.5 . . ?
C7 C8 C9 121.03(15) . . ?
C7 C8 H8 119.5 . . ?
C9 C8 H8 119.5 . . ?
C6A C7A H7A 119.9 . . ?
C8A C7A C6A 120.11(15) . . ?
C8A C7A H7A 119.9 . . ?
C9 C13 H13 107.8 . . ?
C9 C13 C14 110.80(14) . . ?
C14 C13 H13 107.8 . . ?
C15 C13 C9 111.42(14) . . ?
C15 C13 H13 107.8 . . ?
C15 C13 C14 111.12(16) . . ?
N1 C2 H2 126.7 . . ?
C3 C2 N1 106.67(14) . . ?
C3 C2 H2 126.7 . . ?
C20 C19 H19 119.6 . . ?
C18 C19 C20 120.84(15) . . ?
C18 C19 H19 119.6 . . ?
C17 C18 H18 119.6 . . ?
C19 C18 C17 120.78(16) . . ?
C19 C18 H18 119.6 . . ?
C20A C19A C18A 120.59(15) . . ?
C20A C19A H19A 119.7 . . ?
C18A C19A H19A 119.7 . . ?
C17 C22 H22 107.9 . . ?
C17 C22 C23 112.49(15) . . ?
C17 C22 C24 110.95(14) . . ?
C23 C22 H22 107.9 . . ?
C23 C22 C24 109.52(16) . . ?
C24 C22 H22 107.9 . . ?
C17A C22A H22A 108.0 . . ?
C17A C22A C23A 110.39(13) . . ?
C17A C22A C24A 113.13(15) . . ?
C23A C22A H22A 108.0 . . ?
C24A C22A H22A 108.0 . . ?
C24A C22A C23A 109.21(15) . . ?
C10 C11 H11D 109.5 . . ?
C10 C11 H11E 109.5 . . ?
C10 C11 H11F 109.5 . . ?
H11D C11 H11E 109.5 . . ?
H11D C11 H11F 109.5 . . ?
H11E C11 H11F 109.5 . . ?
C13A C15A H15A 109.5 . . ?
C13A C15A H15B 109.5 . . ?
C13A C15A H15C 109.5 . . ?
H15A C15A H15B 109.5 . . ?
H15A C15A H15C 109.5 . . ?
H15B C15A H15C 109.5 . . ?
C25 C27 H27D 109.5 . . ?
C25 C27 H27E 109.5 . . ?
C25 C27 H27F 109.5 . . ?
H27D C27 H27E 109.5 . . ?
H27D C27 H27F 109.5 . . ?
H27E C27 H27F 109.5 . . ?
C22A C23A H23A 109.5 . . ?
C22A C23A H23B 109.5 . . ?
C22A C23A H23C 109.5 . . ?
H23A C23A H23B 109.5 . . ?
H23A C23A H23C 109.5 . . ?
H23B C23A H23C 109.5 . . ?
C25A C26A H26A 109.5 . . ?
C25A C26A H26B 109.5 . . ?
C25A C26A H26C 109.5 . . ?
H26A C26A H26B 109.5 . . ?
H26A C26A H26C 109.5 . . ?
H26B C26A H26C 109.5 . . ?
C25A C27A H27A 109.5 . . ?
C25A C27A H27B 109.5 . . ?
C25A C27A H27C 109.5 . . ?
H27A C27A H27B 109.5 . . ?
H27A C27A H27C 109.5 . . ?
H27B C27A H27C 109.5 . . ?
C25 C26 H26D 109.5 . . ?
C25 C26 H26E 109.5 . . ?
C25 C26 H26F 109.5 . . ?
H26D C26 H26E 109.5 . . ?
H26D C26 H26F 109.5 . . ?
H26E C26 H26F 109.5 . . ?
C13A C14A H14A 109.5 . . ?
C13A C14A H14B 109.5 . . ?
C13A C14A H14C 109.5 . . ?
H14A C14A H14B 109.5 . . ?
H14A C14A H14C 109.5 . . ?
H14B C14A H14C 109.5 . . ?
C22 C23 H23D 109.5 . . ?
C22 C23 H23E 109.5 . . ?
C22 C23 H23F 109.5 . . ?
H23D C23 H23E 109.5 . . ?
H23D C23 H23F 109.5 . . ?
H23E C23 H23F 109.5 . . ?
C22 C24 H24D 109.5 . . ?
C22 C24 H24E 109.5 . . ?
C22 C24 H24F 109.5 . . ?
H24D C24 H24E 109.5 . . ?
H24D C24 H24F 109.5 . . ?
H24E C24 H24F 109.5 . . ?
C10A C12A H12A 109.5 . . ?
C10A C12A H12B 109.5 . . ?
C10A C12A H12C 109.5 . . ?
H12A C12A H12B 109.5 . . ?
H12A C12A H12C 109.5 . . ?
H12B C12A H12C 109.5 . . ?
C22A C24A H24A 109.5 . . ?
C22A C24A H24B 109.5 . . ?
C22A C24A H24C 109.5 . . ?
H24A C24A H24B 109.5 . . ?
H24A C24A H24C 109.5 . . ?
H24B C24A H24C 109.5 . . ?
C13 C14 H14D 109.5 . . ?
C13 C14 H14E 109.5 . . ?
C13 C14 H14F 109.5 . . ?
H14D C14 H14E 109.5 . . ?
H14D C14 H14F 109.5 . . ?
H14E C14 H14F 109.5 . . ?
C10 C12 H12D 109.5 . . ?
C10 C12 H12E 109.5 . . ?
C10 C12 H12F 109.5 . . ?
H12D C12 H12E 109.5 . . ?
H12D C12 H12F 109.5 . . ?
H12E C12 H12F 109.5 . . ?
C13 C15 H15D 109.5 . . ?
C13 C15 H15E 109.5 . . ?
C13 C15 H15F 109.5 . . ?
H15D C15 H15E 109.5 . . ?
H15D C15 H15F 109.5 . . ?
H15E C15 H15F 109.5 . . ?
C10A C11A H11A 109.5 . . ?
C10A C11A H11B 109.5 . . ?
C10A C11A H11C 109.5 . . ?
H11A C11A H11B 109.5 . . ?
H11A C11A H11C 109.5 . . ?
H11B C11A H11C 109.5 . . ?

loop_
_geom_bond_atom_site_label_1
_geom_bond_atom_site_label_2
_geom_bond_distance
_geom_bond_site_symmetry_2
_geom_bond_publ_flag
Cl2A Al1A 2.1386(6) . ?
Cl3 Al1 2.1291(6) . ?
Cl2 Al1 2.1377(6) . ?
Cl1 Al1 2.1170(6) . ?
Cl1A Al1A 2.1295(6) . ?
Cl3A Al1A 2.1231(6) . ?
Al1A C1A 2.0216(15) . ?
Al1 C1 2.0180(15) . ?
N2A C16A 1.4529(19) . ?
N2A C1A 1.3601(18) . ?
N2A C3A 1.3808(19) . ?
N2 C16 1.4543(19) . ?
N2 C1 1.3590(19) . ?
N2 C3 1.3789(19) . ?
N1A C1A 1.3546(19) . ?
N1A C4A 1.4522(18) . ?
N1A C2A 1.3843(19) . ?
N1 C4 1.4480(19) . ?
N1 C1 1.3538(19) . ?
N1 C2 1.3825(19) . ?
C16A C17A 1.404(2) . ?
C16A C21A 1.399(2) . ?
C17A C18A 1.395(2) . ?
C17A C22A 1.523(2) . ?
C6 H6 0.9500 . ?
C6 C5 1.394(2) . ?
C6 C7 1.383(2) . ?
C5A C6A 1.390(2) . ?
C5A C4A 1.402(2) . ?
C5A C10A 1.522(2) . ?
C9A C4A 1.396(2) . ?
C9A C8A 1.396(2) . ?
C9A C13A 1.522(2) . ?
C5 C4 1.397(2) . ?
C5 C10 1.522(2) . ?
C17 C16 1.398(2) . ?
C17 C18 1.395(2) . ?
C17 C22 1.525(2) . ?
C6A H6A 0.9500 . ?
C6A C7A 1.385(2) . ?
C4 C9 1.399(2) . ?
C21A C25A 1.519(2) . ?
C21A C20A 1.397(2) . ?
C16 C21 1.402(2) . ?
C21 C20 1.399(2) . ?
C21 C25 1.520(2) . ?
C7 H7 0.9500 . ?
C7 C8 1.384(2) . ?
C9 C8 1.395(2) . ?
C9 C13 1.522(2) . ?
C20 H20 0.9500 . ?
C20 C19 1.381(2) . ?
C10A H10A 1.0000 . ?
C10A C12A 1.527(2) . ?
C10A C11A 1.524(3) . ?
C10 H10 1.0000 . ?
C10 C11 1.533(2) . ?
C10 C12 1.533(2) . ?
C25A H25A 1.0000 . ?
C25A C26A 1.537(2) . ?
C25A C27A 1.531(2) . ?
C25 H25 1.0000 . ?
C25 C27 1.537(2) . ?
C25 C26 1.534(2) . ?
C8A H8A 0.9500 . ?
C8A C7A 1.382(2) . ?
C2A H2A 0.9500 . ?
C2A C3A 1.349(2) . ?
C3A H3A 0.9500 . ?
C13A H13A 1.0000 . ?
C13A C15A 1.535(2) . ?
C13A C14A 1.527(2) . ?
C20A H20A 0.9500 . ?
C20A C19A 1.381(2) . ?
C18A H18A 0.9500 . ?
C18A C19A 1.382(2) . ?
C3 H3 0.9500 . ?
C3 C2 1.348(2) . ?
C8 H8 0.9500 . ?
C7A H7A 0.9500 . ?
C13 H13 1.0000 . ?
C13 C14 1.527(2) . ?
C13 C15 1.518(2) . ?
C2 H2 0.9500 . ?
C19 H19 0.9500 . ?
C19 C18 1.381(2) . ?
C18 H18 0.9500 . ?
C19A H19A 0.9500 . ?
C22 H22 1.0000 . ?
C22 C23 1.532(3) . ?
C22 C24 1.538(2) . ?
C22A H22A 1.0000 . ?
C22A C23A 1.538(2) . ?
C22A C24A 1.531(2) . ?
C11 H11D 0.9800 . ?
C11 H11E 0.9800 . ?
C11 H11F 0.9800 . ?
C15A H15A 0.9800 . ?
C15A H15B 0.9800 . ?
C15A H15C 0.9800 . ?
C27 H27D 0.9800 . ?
C27 H27E 0.9800 . ?
C27 H27F 0.9800 . ?
C23A H23A 0.9800 . ?
C23A H23B 0.9800 . ?
C23A H23C 0.9800 . ?
C26A H26A 0.9800 . ?
C26A H26B 0.9800 . ?
C26A H26C 0.9800 . ?
C27A H27A 0.9800 . ?
C27A H27B 0.9800 . ?
C27A H27C 0.9800 . ?
C26 H26D 0.9800 . ?
C26 H26E 0.9800 . ?
C26 H26F 0.9800 . ?
C14A H14A 0.9800 . ?
C14A H14B 0.9800 . ?
C14A H14C 0.9800 . ?
C23 H23D 0.9800 . ?
C23 H23E 0.9800 . ?
C23 H23F 0.9800 . ?
C24 H24D 0.9800 . ?
C24 H24E 0.9800 . ?
C24 H24F 0.9800 . ?
C12A H12A 0.9800 . ?
C12A H12B 0.9800 . ?
C12A H12C 0.9800 . ?
C24A H24A 0.9800 . ?
C24A H24B 0.9800 . ?
C24A H24C 0.9800 . ?
C14 H14D 0.9800 . ?
C14 H14E 0.9800 . ?
C14 H14F 0.9800 . ?
C12 H12D 0.9800 . ?
C12 H12E 0.9800 . ?
C12 H12F 0.9800 . ?
C15 H15D 0.9800 . ?
C15 H15E 0.9800 . ?
C15 H15F 0.9800 . ?
C11A H11A 0.9800 . ?
C11A H11B 0.9800 . ?
C11A H11C 0.9800 . ?
